data_7245871
loop_
_publ_author_name
'Singh, Priyanka'
'Ahmad, Musheer'
'Siddiqui, Kafeel Ahmad'

_publ_section_title
;
 Bifunctional bis(2-carboxyethyl)isocyanurate crystal for high-performance
 photocatalytic degradation of rose bengal dye and luminescence sensing of
 PO43&#x2212;, NO3&#x2212;, Cl&#x2212;, Cr2O72&#x2212; and F&#x2212; ions
;
_journal_issue 2
_journal_name_full CrystEngComm
_journal_page_first 245
_journal_page_last 266
_journal_paper_doi 10.1039/D2CE01387H
_journal_volume 25
_journal_year 2023
_chemical_formula_sum 'C9 H11 N3 O7'
_chemical_formula_weight 273.21
_space_group_crystal_system monoclinic
_space_group_IT_number 15
_space_group_name_Hall '-C 2yc'
_space_group_name_H-M_alt 'C 1 2/c 1'
_atom_sites_solution_hydrogens geom
_audit_creation_method SHELXL-2016/6
_audit_update_record
;
2022-10-07 deposited with the CCDC.	2022-11-21 downloaded from the CCDC.
;
_cell_angle_alpha 90
_cell_angle_beta 101.394(3)
_cell_angle_gamma 90
_cell_formula_units_Z 4
_cell_length_a 13.1320(4)
_cell_length_b 6.6872(2)
_cell_length_c 13.2034(4)
_cell_measurement_reflns_used 9816
_cell_measurement_temperature 273(2)
_cell_measurement_theta_max 22.45
_cell_measurement_theta_min 2.15
_cell_volume 1136.62(6)
_computing_structure_refinement 'SHELXL-2016/6 (Sheldrick, 2016)'
_diffrn_ambient_temperature 273(2)
_diffrn_measured_fraction_theta_full 1.000
_diffrn_measured_fraction_theta_max 0.969
_diffrn_measurement_device 'four-circle diffractometer'
_diffrn_measurement_device_type 'XtaLAB Synergy, Dualflex, HyPix3000'
_diffrn_measurement_method '\w scans'
_diffrn_radiation_type MoK\a
_diffrn_radiation_wavelength 0.71073
_diffrn_reflns_av_R_equivalents 0.0332
_diffrn_reflns_av_unetI/netI 0.0235
_diffrn_reflns_Laue_measured_fraction_full 1.000
_diffrn_reflns_Laue_measured_fraction_max 0.969
_diffrn_reflns_limit_h_max 16
_diffrn_reflns_limit_h_min -16
_diffrn_reflns_limit_k_max 8
_diffrn_reflns_limit_k_min -8
_diffrn_reflns_limit_l_max 16
_diffrn_reflns_limit_l_min -16
_diffrn_reflns_number 8622
_diffrn_reflns_point_group_measured_fraction_full 1.000
_diffrn_reflns_point_group_measured_fraction_max 0.969
_diffrn_reflns_theta_full 25.242
_diffrn_reflns_theta_max 27.195
_diffrn_reflns_theta_min 3.148
_exptl_absorpt_coefficient_mu 0.140
_exptl_absorpt_correction_type multi-scan
_exptl_absorpt_process_details Sadabs
_exptl_crystal_colour Colorless
_exptl_crystal_density_diffrn 1.597
_exptl_crystal_description Block
_exptl_crystal_F_000 568
_exptl_crystal_size_max 0.470
_exptl_crystal_size_mid 0.270
_exptl_crystal_size_min 0.190
_exptl_transmission_factor_max 0.974
_exptl_transmission_factor_min 0.956
_refine_diff_density_max 0.464
_refine_diff_density_min -0.224
_refine_diff_density_rms 0.053
_refine_ls_extinction_method none
_refine_ls_goodness_of_fit_ref 1.057
_refine_ls_hydrogen_treatment constr
_refine_ls_matrix_type full
_refine_ls_number_parameters 88
_refine_ls_number_reflns 1235
_refine_ls_number_restraints 0
_refine_ls_restrained_S_all 1.057
_refine_ls_R_factor_all 0.0635
_refine_ls_R_factor_gt 0.0506
_refine_ls_shift/su_max 0.003
_refine_ls_shift/su_mean 0.001
_refine_ls_structure_factor_coef Fsqd
_refine_ls_weighting_details 'w=1/[\s^2^(Fo^2^)+(0.0866P)^2^+0.8063P] where P=(Fo^2^+2Fc^2^)/3'
_refine_ls_weighting_scheme calc
_refine_ls_wR_factor_gt 0.1455
_refine_ls_wR_factor_ref 0.1620
_reflns_Friedel_coverage 0.000
_reflns_number_gt 945
_reflns_number_total 1235
_reflns_threshold_expression 'I > 2\s(I)'
_cod_data_source_file d2ce01387h2.cif
_cod_data_source_block shelx
_cod_depositor_comments
;
The following automatic conversions were performed:

data item '_exptl_absorpt_correction_type' value 'Multi-Scan' was
changed to 'multi-scan' in accordance with the
/home/data/users/saulius/crontab/automatic-downloads/rss-feeds/RSC/lib/dictionaries/cif_core.dic
dictionary named 'cif_core.dic' version 2.4.2 last updated on
2011-04-26.

Automatic conversion script
Id: cif_fix_values 7556 2019-12-06 15:28:31Z antanas 

 Adding full bibliography for 7245871.cif.
;
_cod_original_sg_symbol_H-M 'C 2/c'
_cod_database_code 7245871
_shelx_shelxl_version_number 2016/6
_shelx_space_group_comment
;
The symmetry employed for this shelxl refinement is uniquely defined
by the following loop, which should always be used as a source of
symmetry information in preference to the above space-group names.
They are only intended as comments.
;
_shelx_estimated_absorpt_t_min 0.937
_shelx_estimated_absorpt_t_max 0.974

loop_
_space_group_symop_operation_xyz
'x, y, z'
'-x, y, -z+1/2'
'x+1/2, y+1/2, z'
'-x+1/2, y+1/2, -z+1/2'
'-x, -y, -z'
'x, -y, z-1/2'
'-x+1/2, -y+1/2, -z'
'x+1/2, -y+1/2, z-1/2'

loop_
_atom_site_label
_atom_site_type_symbol
_atom_site_fract_x
_atom_site_fract_y
_atom_site_fract_z
_atom_site_U_iso_or_equiv
_atom_site_adp_type
_atom_site_occupancy
_atom_site_site_symmetry_order
_atom_site_calc_flag
_atom_site_refinement_flags_posn
_atom_site_refinement_flags_adp
_atom_site_refinement_flags_occupancy
_atom_site_disorder_assembly
_atom_site_disorder_group
O4 O 0.32669(12) -0.0401(3) 0.51582(11) 0.0549(5) Uani 1 1 d . . . . .
N1 N 0.45940(12) 0.3301(2) 0.32145(12) 0.0346(4) Uani 1 1 d . . . . .
O3 O 0.20241(12) -0.1293(3) 0.38402(13) 0.0603(6) Uani 1 1 d . . . . .
H3 H 0.191676 -0.212324 0.426399 0.090 Uiso 1 1 calc R U . . .
O2 O 0.41207(14) 0.6278(3) 0.38057(14) 0.0617(5) Uani 1 1 d . . . . .
O1 O 0.500000 0.0418(3) 0.250000 0.0638(7) Uani 1 2 d S T P . .
N2 N 0.500000 0.6271(3) 0.250000 0.0416(6) Uani 1 2 d S T P . .
H2 H 0.500000 0.755667 0.249999 0.050 Uiso 1 2 calc R U P . .
C1 C 0.500000 0.2242(4) 0.250000 0.0369(6) Uani 1 2 d S T P . .
C2 C 0.45353(14) 0.5359(3) 0.32148(15) 0.0375(5) Uani 1 1 d . . . . .
C3 C 0.41820(16) 0.2158(4) 0.39944(16) 0.0460(6) Uani 1 1 d . . . . .
H3A H 0.418638 0.299685 0.459453 0.055 Uiso 1 1 calc R U . . .
H3B H 0.463099 0.102103 0.421130 0.055 Uiso 1 1 calc R U . . .
C5 C 0.27773(15) -0.0184(3) 0.42452(16) 0.0423(5) Uani 1 1 d . . . . .
C4 C 0.30853(17) 0.1419(4) 0.35898(18) 0.0491(6) Uani 1 1 d . . . . .
H4A H 0.260597 0.253077 0.356030 0.059 Uiso 1 1 calc R U . . .
H4B H 0.303606 0.091546 0.289283 0.059 Uiso 1 1 calc R U . . .

loop_
_atom_site_aniso_label
_atom_site_aniso_U_11
_atom_site_aniso_U_22
_atom_site_aniso_U_33
_atom_site_aniso_U_23
_atom_site_aniso_U_13
_atom_site_aniso_U_12
O4 0.0547(10) 0.0670(12) 0.0407(9) 0.0075(7) 0.0039(7) -0.0198(8)
N1 0.0369(9) 0.0279(9) 0.0392(9) 0.0016(6) 0.0083(7) -0.0054(6)
O3 0.0509(10) 0.0694(12) 0.0553(10) 0.0184(8) -0.0025(8) -0.0246(8)
O2 0.0705(12) 0.0516(10) 0.0696(12) -0.0168(8) 0.0302(9) 0.0060(8)
O1 0.0884(18) 0.0188(11) 0.0855(18) 0.000 0.0205(14) 0.000
N2 0.0516(14) 0.0156(10) 0.0598(16) 0.000 0.0165(12) 0.000
C1 0.0403(14) 0.0246(14) 0.0436(15) 0.000 0.0032(11) 0.000
C2 0.0373(10) 0.0303(10) 0.0461(11) -0.0052(8) 0.0110(9) -0.0005(7)
C3 0.0463(12) 0.0512(13) 0.0395(11) 0.0090(9) 0.0058(9) -0.0140(9)
C5 0.0361(10) 0.0460(12) 0.0457(12) 0.0044(9) 0.0100(9) -0.0045(9)
C4 0.0444(12) 0.0525(14) 0.0484(12) 0.0137(10) 0.0045(9) -0.0107(9)

loop_
_atom_type_symbol
_atom_type_description
_atom_type_scat_dispersion_real
_atom_type_scat_dispersion_imag
_atom_type_scat_source
C C 0.0033 0.0016 'International Tables Vol C Tables 4.2.6.8 and 6.1.1.4'
H H 0.0000 0.0000 'International Tables Vol C Tables 4.2.6.8 and 6.1.1.4'
N N 0.0061 0.0033 'International Tables Vol C Tables 4.2.6.8 and 6.1.1.4'
O O 0.0106 0.0060 'International Tables Vol C Tables 4.2.6.8 and 6.1.1.4'

loop_
_geom_angle_atom_site_label_1
_geom_angle_atom_site_label_2
_geom_angle_atom_site_label_3
_geom_angle
_geom_angle_site_symmetry_1
_geom_angle_site_symmetry_3
_geom_angle_publ_flag
C1 N1 C2 123.09(16) . . ?
C1 N1 C3 117.49(18) . . ?
C2 N1 C3 119.40(17) . . ?
C5 O3 H3 109.5 . . ?
C2 N2 C2 126.9(2) 2_655 . ?
C2 N2 H2 116.5 2_655 . ?
C2 N2 H2 116.5 . . ?
O1 C1 N1 121.14(11) . . ?
O1 C1 N1 121.14(11) . 2_655 ?
N1 C1 N1 117.7(2) . 2_655 ?
O2 C2 N2 122.8(2) . . ?
O2 C2 N1 122.82(19) . . ?
N2 C2 N1 114.41(17) . . ?
N1 C3 C4 112.23(17) . . ?
N1 C3 H3A 109.2 . . ?
C4 C3 H3A 109.2 . . ?
N1 C3 H3B 109.2 . . ?
C4 C3 H3B 109.2 . . ?
H3A C3 H3B 107.9 . . ?
O4 C5 O3 123.08(19) . . ?
O4 C5 C4 119.73(18) . . ?
O3 C5 C4 117.19(18) . . ?
C5 C4 C3 112.30(17) . . ?
C5 C4 H4A 109.1 . . ?
C3 C4 H4A 109.1 . . ?
C5 C4 H4B 109.1 . . ?
C3 C4 H4B 109.1 . . ?
H4A C4 H4B 107.9 . . ?

loop_
_geom_bond_atom_site_label_1
_geom_bond_atom_site_label_2
_geom_bond_distance
_geom_bond_site_symmetry_2
_geom_bond_publ_flag
O4 C5 1.257(3) . ?
N1 C1 1.369(2) . ?
N1 C2 1.378(3) . ?
N1 C3 1.469(2) . ?
O3 C5 1.267(2) . ?
O3 H3 0.8200 . ?
O2 C2 1.204(2) . ?
O1 C1 1.219(3) . ?
N2 C2 1.365(2) 2_655 ?
N2 C2 1.365(2) . ?
N2 H2 0.8600 . ?
C3 C4 1.516(3) . ?
C3 H3A 0.9700 . ?
C3 H3B 0.9700 . ?
C5 C4 1.483(3) . ?
C4 H4A 0.9700 . ?
C4 H4B 0.9700 . ?

loop_
_geom_torsion_atom_site_label_1
_geom_torsion_atom_site_label_2
_geom_torsion_atom_site_label_3
_geom_torsion_atom_site_label_4
_geom_torsion
_geom_torsion_site_symmetry_1
_geom_torsion_site_symmetry_2
_geom_torsion_site_symmetry_3
_geom_torsion_site_symmetry_4
_geom_torsion_publ_flag
C2 N1 C1 O1 -176.99(12) . . . . ?
C3 N1 C1 O1 1.42(16) . . . . ?
C2 N1 C1 N1 3.01(12) . . . 2_655 ?
C3 N1 C1 N1 -178.58(16) . . . 2_655 ?
C2 N2 C2 O2 -178.3(2) 2_655 . . . ?
C2 N2 C2 N1 2.66(11) 2_655 . . . ?
C1 N1 C2 O2 175.34(17) . . . . ?
C3 N1 C2 O2 -3.0(3) . . . . ?
C1 N1 C2 N2 -5.6(2) . . . . ?
C3 N1 C2 N2 176.03(14) . . . . ?
C1 N1 C3 C4 -82.0(2) . . . . ?
C2 N1 C3 C4 96.4(2) . . . . ?
O4 C5 C4 C3 19.3(3) . . . . ?
O3 C5 C4 C3 -160.1(2) . . . . ?
N1 C3 C4 C5 163.75(19) . . . . ?
